data_7217738
loop_
_publ_author_name
'Laube, Markus'
'Tondera, Christoph'
'Sharma, Sai Kiran'
'Bechmann, Nicole'
'Pietzsch, Franz Jacob'
'Pigorsch, Arne'
'K\"ockerling, Martin'
'Wuest, Frank'
'Pietzsch, Jens'
'Kniess, Torsten'

_publ_section_title
;
 2,3-Diaryl-substituted Indole based COX-2 Inhibitors as Leads for Imaging
 Tracer Development
;
_journal_name_full 'RSC Advances'
_journal_paper_doi 10.1039/C4RA05650G
_journal_year 2014
_chemical_formula_moiety 'C22 H19 N O3 S'
_chemical_formula_sum 'C22 H19 N O3 S'
_chemical_formula_weight 377.44
_chemical_melting_point_gt 514
_chemical_melting_point_lt 516
_chemical_name_systematic
;
2-(4-Methoxyphenyl)-3-[4-(methylsulfonyl)phenyl]-1H-indole
;
_space_group_IT_number 14
_symmetry_cell_setting monoclinic
_symmetry_space_group_name_Hall '-P 2ybc'
_symmetry_space_group_name_H-M 'P 1 21/c 1'
_atom_sites_solution_hydrogens geom
_atom_sites_solution_primary direct
_atom_sites_solution_secondary difmap
_audit_creation_method 'ct.exe (M. K\"ockerling, 1996)'
_cell_angle_alpha 90.00
_cell_angle_beta 110.647(2)
_cell_angle_gamma 90.00
_cell_formula_units_Z 4
_cell_length_a 11.6987(6)
_cell_length_b 18.059(1)
_cell_length_c 9.5364(5)
_cell_measurement_reflns_used 9867
_cell_measurement_temperature 173(2)
_cell_measurement_theta_max 39.36
_cell_measurement_theta_min 2.92
_cell_volume 1885.32(18)
_computing_cell_refinement 'Bruker SAINT'
_computing_data_collection 'Bruker APEX2'
_computing_data_reduction 'Bruker SAINT'
_computing_molecular_graphics 'Bruker SHELXTL'
_computing_publication_material 'Bruker SHELXTL'
_computing_structure_refinement 'SHELXL-97 (Sheldrick, 1997)'
_computing_structure_solution 'SHELXS-97 (Sheldrick, 1990)'
_diffrn_ambient_temperature 173(2)
_diffrn_measured_fraction_theta_full 0.998
_diffrn_measured_fraction_theta_max 0.998
_diffrn_measurement_device_type 'Bruker APEX-II CCD'
_diffrn_measurement_method '\f and \w scans'
_diffrn_radiation_monochromator graphite
_diffrn_radiation_source 'fine-focus sealed tube'
_diffrn_radiation_type MoK\a
_diffrn_radiation_wavelength 0.71073
_diffrn_reflns_av_R_equivalents 0.0239
_diffrn_reflns_av_sigmaI/netI 0.0219
_diffrn_reflns_limit_h_max 20
_diffrn_reflns_limit_h_min -20
_diffrn_reflns_limit_k_max 32
_diffrn_reflns_limit_k_min -32
_diffrn_reflns_limit_l_max 17
_diffrn_reflns_limit_l_min -17
_diffrn_reflns_number 54915
_diffrn_reflns_theta_full 39.46
_diffrn_reflns_theta_max 39.46
_diffrn_reflns_theta_min 2.92
_diffrn_standards_number 0
_exptl_absorpt_coefficient_mu 0.194
_exptl_absorpt_correction_T_max 0.9715
_exptl_absorpt_correction_T_min 0.9352
_exptl_absorpt_correction_type multi-scan
_exptl_absorpt_process_details 'Bruker-Nonius SADABS'
_exptl_crystal_colour colourless
_exptl_crystal_density_diffrn 1.330
_exptl_crystal_density_method 'not measured'
_exptl_crystal_description block
_exptl_crystal_F_000 792
_exptl_crystal_size_max 0.35
_exptl_crystal_size_mid 0.26
_exptl_crystal_size_min 0.15
_refine_diff_density_max 0.628
_refine_diff_density_min -0.296
_refine_diff_density_rms 0.066
_refine_ls_extinction_method none
_refine_ls_goodness_of_fit_ref 1.043
_refine_ls_hydrogen_treatment constr
_refine_ls_matrix_type full
_refine_ls_number_parameters 246
_refine_ls_number_reflns 11261
_refine_ls_number_restraints 0
_refine_ls_restrained_S_all 1.043
_refine_ls_R_factor_all 0.0558
_refine_ls_R_factor_gt 0.0396
_refine_ls_shift/su_max 0.001
_refine_ls_shift/su_mean 0.000
_refine_ls_structure_factor_coef Fsqd
_refine_ls_weighting_details 'calc w=1/[\s^2^(Fo^2^)+(0.0647P)^2^+0.2893P] where P=(Fo^2^+2Fc^2^)/3'
_refine_ls_weighting_scheme calc
_refine_ls_wR_factor_gt 0.1091
_refine_ls_wR_factor_ref 0.1204
_reflns_number_gt 8816
_reflns_number_total 11261
_reflns_threshold_expression >2sigma(I)
_cod_data_source_file c4ra05650g2.cif
_cod_data_source_block ML51/12
_cod_depositor_comments
;
The following automatic conversions were performed:

'_symmetry_cell_setting' value 'Monoclinic' changed to 'monoclinic'
according to
/usr/data/users/saulius/crontab/automatic-downloads/rss-feeds/RSC/lib/dictionaries/cif_core.dic
dictionary named 'cif_core.dic' version 2.4.2 from 2011-04-26.

Automatic conversion script
Id: cif_fix_values 2281 2013-09-26 08:29:07Z andrius 
;
_cod_original_cell_volume 1885.3(2)
_cod_database_code 7217738

loop_
_symmetry_equiv_pos_as_xyz
'x, y, z'
'-x, y+1/2, -z+1/2'
'-x, -y, -z'
'x, -y-1/2, z-1/2'

loop_
_atom_site_label
_atom_site_type_symbol
_atom_site_fract_x
_atom_site_fract_y
_atom_site_fract_z
_atom_site_U_iso_or_equiv
_atom_site_adp_type
_atom_site_occupancy
_atom_site_symmetry_multiplicity
_atom_site_calc_flag
_atom_site_refinement_flags
N1 N 0.19540(5) 0.31735(3) 0.62651(8) 0.01966(10) Uani 1 1 d .
H1 H 0.1238 0.2984 0.6174 0.024 Uiso 1 1 calc R
C1 C 0.22125(5) 0.39153(4) 0.63041(8) 0.01818(11) Uani 1 1 d .
C2 C 0.14503(6) 0.45240(4) 0.62135(9) 0.02338(13) Uani 1 1 d .
H2 H 0.0606 0.4462 0.6048 0.028 Uiso 1 1 calc R
C3 C 0.19756(7) 0.52210(4) 0.63743(10) 0.02529(14) Uani 1 1 d .
H3 H 0.1483 0.5647 0.6307 0.030 Uiso 1 1 calc R
C4 C 0.32308(7) 0.53059(4) 0.66367(9) 0.02369(13) Uani 1 1 d .
H4 H 0.3576 0.5789 0.6788 0.028 Uiso 1 1 calc R
C5 C 0.39746(6) 0.47034(4) 0.66803(8) 0.01982(11) Uani 1 1 d .
H5 H 0.4817 0.4770 0.6842 0.024 Uiso 1 1 calc R
C6 C 0.34577(5) 0.39901(4) 0.64808(8) 0.01627(10) Uani 1 1 d .
C7 C 0.39366(5) 0.32510(3) 0.65129(7) 0.01566(10) Uani 1 1 d .
C8 C 0.29853(5) 0.27682(4) 0.63897(8) 0.01674(10) Uani 1 1 d .
C9 C 0.29324(5) 0.19547(4) 0.63707(8) 0.01749(10) Uani 1 1 d .
C10 C 0.24417(7) 0.15791(4) 0.73150(9) 0.02285(12) Uani 1 1 d .
H10 H 0.2171 0.1852 0.7991 0.027 Uiso 1 1 calc R
C11 C 0.23463(8) 0.08152(4) 0.72744(10) 0.02750(14) Uani 1 1 d .
H11 H 0.2019 0.0566 0.7926 0.033 Uiso 1 1 calc R
C12 C 0.27318(8) 0.04097(4) 0.62731(9) 0.02416(13) Uani 1 1 d .
C13 C 0.32260(7) 0.07722(4) 0.53274(9) 0.02319(12) Uani 1 1 d .
H13 H 0.3492 0.0498 0.4650 0.028 Uiso 1 1 calc R
C14 C 0.33249(6) 0.15423(4) 0.53875(9) 0.02052(11) Uani 1 1 d .
H14 H 0.3665 0.1790 0.4748 0.025 Uiso 1 1 calc R
O1 O 0.25835(8) -0.03384(3) 0.63090(8) 0.03597(15) Uani 1 1 d .
C15 C 0.29138(13) -0.07777(5) 0.52721(12) 0.0405(2) Uani 1 1 d .
H15A H 0.2764 -0.1301 0.5417 0.061 Uiso 1 1 calc R
H15B H 0.3782 -0.0705 0.5437 0.061 Uiso 1 1 calc R
H15C H 0.2423 -0.0629 0.4248 0.061 Uiso 1 1 calc R
C16 C 0.51985(5) 0.30745(3) 0.66779(7) 0.01503(9) Uani 1 1 d .
C17 C 0.58430(5) 0.24864(4) 0.75735(8) 0.01878(11) Uani 1 1 d .
H17 H 0.5437 0.2166 0.8037 0.023 Uiso 1 1 calc R
C18 C 0.70686(6) 0.23664(4) 0.77914(8) 0.01905(11) Uani 1 1 d .
H18 H 0.7499 0.1967 0.8396 0.023 Uiso 1 1 calc R
C19 C 0.76540(5) 0.28402(4) 0.71111(8) 0.01702(10) Uani 1 1 d .
C20 C 0.70341(5) 0.34229(4) 0.62070(8) 0.01794(10) Uani 1 1 d .
H20 H 0.7446 0.3743 0.5751 0.022 Uiso 1 1 calc R
C21 C 0.58097(5) 0.35309(4) 0.59801(8) 0.01719(10) Uani 1 1 d .
H21 H 0.5377 0.3920 0.5342 0.021 Uiso 1 1 calc R
C22 C 0.98944(8) 0.33987(6) 0.88995(11) 0.03419(18) Uani 1 1 d .
H22A H 0.9739 0.3252 0.9805 0.051 Uiso 1 1 calc R
H22B H 0.9540 0.3889 0.8576 0.051 Uiso 1 1 calc R
H22C H 1.0777 0.3417 0.9115 0.051 Uiso 1 1 calc R
S1 S 0.922391(14) 0.275045(12) 0.74680(2) 0.02302(5) Uani 1 1 d .
O2 O 0.96216(6) 0.20174(4) 0.80116(9) 0.03584(15) Uani 1 1 d .
O3 O 0.94476(5) 0.30012(5) 0.61442(8) 0.03666(16) Uani 1 1 d .

loop_
_atom_site_aniso_label
_atom_site_aniso_U_11
_atom_site_aniso_U_22
_atom_site_aniso_U_33
_atom_site_aniso_U_23
_atom_site_aniso_U_13
_atom_site_aniso_U_12
N1 0.00994(17) 0.0211(2) 0.0281(3) -0.0003(2) 0.00688(18) -0.00036(15)
C1 0.0117(2) 0.0205(2) 0.0223(3) 0.0015(2) 0.0060(2) 0.00198(17)
C2 0.0153(2) 0.0254(3) 0.0292(3) 0.0029(3) 0.0076(2) 0.0062(2)
C3 0.0233(3) 0.0225(3) 0.0298(3) 0.0043(3) 0.0089(3) 0.0074(2)
C4 0.0244(3) 0.0187(3) 0.0279(3) 0.0040(2) 0.0092(3) 0.0025(2)
C5 0.0168(2) 0.0187(2) 0.0239(3) 0.0031(2) 0.0071(2) -0.00035(18)
C6 0.01165(19) 0.0181(2) 0.0192(2) 0.0021(2) 0.00558(18) 0.00079(16)
C7 0.00998(18) 0.0178(2) 0.0196(2) 0.0018(2) 0.00569(18) 0.00026(16)
C8 0.01061(19) 0.0189(2) 0.0210(3) 0.0000(2) 0.00590(19) -0.00070(16)
C9 0.0122(2) 0.0191(2) 0.0207(3) 0.0005(2) 0.00514(19) -0.00157(17)
C10 0.0250(3) 0.0231(3) 0.0234(3) 0.0002(2) 0.0121(3) -0.0028(2)
C11 0.0363(4) 0.0234(3) 0.0264(3) 0.0034(3) 0.0155(3) -0.0045(3)
C12 0.0289(3) 0.0188(3) 0.0231(3) 0.0034(2) 0.0071(3) -0.0005(2)
C13 0.0255(3) 0.0204(3) 0.0248(3) 0.0004(2) 0.0103(3) 0.0009(2)
C14 0.0191(2) 0.0201(3) 0.0246(3) 0.0010(2) 0.0105(2) -0.00078(19)
O1 0.0575(5) 0.0186(2) 0.0356(3) 0.0039(2) 0.0210(3) -0.0018(2)
C15 0.0672(7) 0.0216(3) 0.0325(4) -0.0002(3) 0.0171(5) -0.0004(4)
C16 0.00981(18) 0.0176(2) 0.0182(2) 0.00138(19) 0.00556(18) -0.00002(15)
C17 0.0118(2) 0.0192(2) 0.0258(3) 0.0061(2) 0.0073(2) 0.00043(17)
C18 0.0120(2) 0.0196(2) 0.0255(3) 0.0045(2) 0.0067(2) 0.00195(17)
C19 0.00980(19) 0.0225(3) 0.0192(2) 0.0002(2) 0.00572(18) 0.00025(17)
C20 0.0127(2) 0.0236(3) 0.0195(3) 0.0033(2) 0.00812(19) -0.00023(18)
C21 0.0125(2) 0.0209(2) 0.0194(2) 0.0044(2) 0.00708(19) 0.00130(17)
C22 0.0175(3) 0.0459(5) 0.0328(4) -0.0027(4) 0.0009(3) -0.0064(3)
S1 0.00997(6) 0.03617(10) 0.02382(8) 0.00175(7) 0.00707(6) 0.00249(5)
O2 0.0226(3) 0.0397(3) 0.0466(4) 0.0049(3) 0.0141(3) 0.0138(2)
O3 0.0156(2) 0.0693(5) 0.0294(3) 0.0075(3) 0.0133(2) 0.0010(3)

loop_
_atom_type_symbol
_atom_type_description
_atom_type_scat_dispersion_real
_atom_type_scat_dispersion_imag
_atom_type_scat_source
C C 0.0034 0.0017 'International Tables Vol C Tables 4.2.6.8 and 6.1.1.4'
H H 0.0000 0.0000 'International Tables Vol C Tables 4.2.6.8 and 6.1.1.4'
N N 0.0066 0.0034 'International Tables Vol C Tables 4.2.6.8 and 6.1.1.4'
S S 0.1265 0.1256 'International Tables Vol C Tables 4.2.6.8 and 6.1.1.4'
O O 0.0114 0.0062 'International Tables Vol C Tables 4.2.6.8 and 6.1.1.4'

loop_
_geom_angle_atom_site_label_1
_geom_angle_atom_site_label_2
_geom_angle_atom_site_label_3
_geom_angle
C1 N1 C8 109.76(5)
C1 N1 H1 125.1
C8 N1 H1 125.1
N1 C1 C2 129.53(6)
N1 C1 C6 107.76(5)
C2 C1 C6 122.71(6)
C3 C2 C1 117.32(6)
C3 C2 H2 121.3
C1 C2 H2 121.3
C2 C3 C4 120.84(7)
C2 C3 H3 119.6
C4 C3 H3 119.6
C5 C4 C3 121.64(7)
C5 C4 H4 119.2
C3 C4 H4 119.2
C4 C5 C6 118.67(6)
C4 C5 H5 120.7
C6 C5 H5 120.7
C5 C6 C1 118.65(6)
C5 C6 C7 134.30(5)
C1 C6 C7 106.88(5)
C8 C7 C6 106.61(5)
C8 C7 C16 128.43(6)
C6 C7 C16 124.95(5)
N1 C8 C7 108.98(6)
N1 C8 C9 119.81(5)
C7 C8 C9 131.21(5)
C14 C9 C10 118.67(6)
C14 C9 C8 121.27(6)
C10 C9 C8 120.03(6)
C11 C10 C9 120.77(7)
C11 C10 H10 119.6
C9 C10 H10 119.6
C10 C11 C12 119.94(7)
C10 C11 H11 120.0
C12 C11 H11 120.0
O1 C12 C13 124.52(7)
O1 C12 C11 115.28(7)
C13 C12 C11 120.20(7)
C12 C13 C14 119.26(7)
C12 C13 H13 120.4
C14 C13 H13 120.4
C13 C14 C9 121.16(7)
C13 C14 H14 119.4
C9 C14 H14 119.4
C12 O1 C15 117.81(7)
O1 C15 H15A 109.5
O1 C15 H15B 109.5
H15A C15 H15B 109.5
O1 C15 H15C 109.5
H15A C15 H15C 109.5
H15B C15 H15C 109.5
C21 C16 C17 118.59(5)
C21 C16 C7 118.98(5)
C17 C16 C7 122.35(5)
C18 C17 C16 120.85(6)
C18 C17 H17 119.6
C16 C17 H17 119.6
C19 C18 C17 119.03(6)
C19 C18 H18 120.5
C17 C18 H18 120.5
C20 C19 C18 121.30(5)
C20 C19 S1 118.14(5)
C18 C19 S1 120.45(5)
C21 C20 C19 119.20(6)
C21 C20 H20 120.4
C19 C20 H20 120.4
C20 C21 C16 121.00(6)
C20 C21 H21 119.5
C16 C21 H21 119.5
S1 C22 H22A 109.5
S1 C22 H22B 109.5
H22A C22 H22B 109.5
S1 C22 H22C 109.5
H22A C22 H22C 109.5
H22B C22 H22C 109.5
O2 S1 O3 117.83(5)
O2 S1 C19 109.80(4)
O3 S1 C19 107.49(3)
O2 S1 C22 109.50(5)
O3 S1 C22 107.46(5)
C19 S1 C22 103.83(4)

loop_
_geom_bond_atom_site_label_1
_geom_bond_atom_site_label_2
_geom_bond_distance
N1 C1 1.3710(9)
N1 C8 1.3801(8)
N1 H1 0.8800
C1 C2 1.3986(9)
C1 C6 1.4127(8)
C2 C3 1.3853(11)
C2 H2 0.9500
C3 C4 1.4083(11)
C3 H3 0.9500
C4 C5 1.3847(10)
C4 H4 0.9500
C5 C6 1.4071(9)
C5 H5 0.9500
C6 C7 1.4437(9)
C7 C8 1.3858(8)
C7 C16 1.4635(8)
C8 C9 1.4703(9)
C9 C14 1.3957(10)
C9 C10 1.4018(10)
C10 C11 1.3835(11)
C10 H10 0.9500
C11 C12 1.3983(12)
C11 H11 0.9500
C12 O1 1.3639(10)
C12 C13 1.3943(11)
C13 C14 1.3949(10)
C13 H13 0.9500
C14 H14 0.9500
O1 C15 1.4233(13)
C15 H15A 0.9800
C15 H15B 0.9800
C15 H15C 0.9800
C16 C21 1.4032(9)
C16 C17 1.4042(9)
C17 C18 1.3913(9)
C17 H17 0.9500
C18 C19 1.3913(9)
C18 H18 0.9500
C19 C20 1.3912(9)
C19 S1 1.7534(6)
C20 C21 1.3850(8)
C20 H20 0.9500
C21 H21 0.9500
C22 S1 1.7590(10)
C22 H22A 0.9800
C22 H22B 0.9800
C22 H22C 0.9800
S1 O2 1.4380(7)
S1 O3 1.4492(7)
